data_4029230
loop_
_publ_author_name
'Mancuso, Raffaella'
'Ziccarelli, Ida'
'Armentano, Donatella'
'Marino, Nadia'
'Giofr\`e, Salvatore V'
'Gabriele, Bartolo'

_publ_section_title
;
 Divergent palladium iodide catalyzed multicomponent carbonylative
 approaches to functionalized isoindolinone and isobenzofuranimine
 derivatives.
;
_journal_issue 8
_journal_name_full 'The Journal of organic chemistry'
_journal_page_first 3506
_journal_page_last 3518
_journal_paper_doi 10.1021/jo500281h
_journal_volume 79
_journal_year 2014
_chemical_formula_sum 'C15 H17 N O3'
_chemical_formula_weight 259.30
_chemical_name_systematic
; 
 ? 
;
_space_group_IT_number 14
_symmetry_cell_setting monoclinic
_symmetry_space_group_name_Hall '-P 2ybc'
_symmetry_space_group_name_H-M 'P 1 21/c 1'
_atom_sites_solution_hydrogens geom
_atom_sites_solution_primary direct
_atom_sites_solution_secondary difmap
_audit_creation_method SHELXL-97
_cell_angle_alpha 90.00
_cell_angle_beta 106.251(4)
_cell_angle_gamma 90.00
_cell_formula_units_Z 4
_cell_length_a 13.6562(12)
_cell_length_b 9.0022(8)
_cell_length_c 12.1433(10)
_cell_measurement_reflns_used 9954
_cell_measurement_temperature 296(2)
_cell_measurement_theta_max 25.7
_cell_measurement_theta_min 2.7
_cell_volume 1433.2(2)
_computing_cell_refinement 'Bruker APEX'
_computing_data_collection 'Bruker APEX'
_computing_data_reduction 'Bruker SAINT'
_computing_molecular_graphics 'Bruker SHELXTL'
_computing_publication_material 'Bruker SHELXTL'
_computing_structure_refinement 'SHELXL-97 (Sheldrick, 2008)'
_computing_structure_solution 'SHELXS-97 (Sheldrick, 2008)'
_diffrn_ambient_temperature 296(2)
_diffrn_measured_fraction_theta_full 0.991
_diffrn_measured_fraction_theta_max 0.991
_diffrn_measurement_device_type 'CCD area detector'
_diffrn_measurement_method 'phi and omega scans'
_diffrn_radiation_monochromator graphite
_diffrn_radiation_source 'fine-focus sealed tube'
_diffrn_radiation_type MoK\a
_diffrn_radiation_wavelength 0.71073
_diffrn_reflns_av_R_equivalents 0.0262
_diffrn_reflns_av_sigmaI/netI 0.0123
_diffrn_reflns_limit_h_max 17
_diffrn_reflns_limit_h_min -17
_diffrn_reflns_limit_k_max 11
_diffrn_reflns_limit_k_min -11
_diffrn_reflns_limit_l_max 14
_diffrn_reflns_limit_l_min -15
_diffrn_reflns_number 29631
_diffrn_reflns_theta_full 26.78
_diffrn_reflns_theta_max 26.78
_diffrn_reflns_theta_min 1.55
_exptl_absorpt_coefficient_mu 0.084
_exptl_absorpt_correction_T_max 0.993
_exptl_absorpt_correction_T_min 0.988
_exptl_absorpt_correction_type multi-scan
_exptl_absorpt_process_details sadabs
_exptl_crystal_colour colourless
_exptl_crystal_density_diffrn 1.202
_exptl_crystal_density_method 'not measured'
_exptl_crystal_description parallelepiped
_exptl_crystal_F_000 552
_exptl_crystal_size_max 0.20
_exptl_crystal_size_mid 0.12
_exptl_crystal_size_min 0.08
_refine_diff_density_max 0.171
_refine_diff_density_min -0.221
_refine_diff_density_rms 0.072
_refine_ls_extinction_method none
_refine_ls_goodness_of_fit_ref 1.095
_refine_ls_hydrogen_treatment mixed
_refine_ls_matrix_type full
_refine_ls_number_parameters 176
_refine_ls_number_reflns 3042
_refine_ls_number_restraints 0
_refine_ls_restrained_S_all 1.095
_refine_ls_R_factor_all 0.0522
_refine_ls_R_factor_gt 0.0392
_refine_ls_shift/su_max 0.000
_refine_ls_shift/su_mean 0.000
_refine_ls_structure_factor_coef Fsqd
_refine_ls_weighting_details 'calc w=1/[\s^2^(Fo^2^)+(0.0721P)^2^+0.1654P] where P=(Fo^2^+2Fc^2^)/3'
_refine_ls_weighting_scheme calc
_refine_ls_wR_factor_gt 0.1144
_refine_ls_wR_factor_ref 0.1324
_reflns_number_gt 2444
_reflns_number_total 3042
_reflns_threshold_expression >2sigma(I)
_cod_data_source_file jo500281h_si_004.cif
_cod_data_source_block bg_8
_cod_depositor_comments
;
The following automatic conversions were performed:

'_symmetry_cell_setting' value 'Monoclinic' changed to 'monoclinic'
according to
/usr/data/users/saulius/automatic-downloads/rss-feeds/ACS/lib/dictionaries/cif_core.dic
dictionary named 'cif_core.dic' version 2.4.2 from 2011-04-26.

Automatic conversion script
Id: cif_fix_values 2281 2013-09-26 08:29:07Z andrius 

 Adding full bibliography for
 ./tmp-cod-update-bibliographies-12971/cifs/4029230.cif.
;
_cod_original_sg_symbol_H-M P2(1)/C
_cod_database_code 4029230

loop_
_symmetry_equiv_pos_as_xyz
'x, y, z'
'-x, y+1/2, -z+1/2'
'-x, -y, -z'
'x, -y-1/2, z-1/2'

loop_
_atom_site_label
_atom_site_type_symbol
_atom_site_fract_x
_atom_site_fract_y
_atom_site_fract_z
_atom_site_U_iso_or_equiv
_atom_site_adp_type
_atom_site_occupancy
_atom_site_symmetry_multiplicity
_atom_site_calc_flag
_atom_site_refinement_flags
O1 O 1.08440(8) -0.17021(14) 0.38407(12) 0.0821(4) Uani 1 1 d .
O2 O 0.78261(6) 0.02989(10) 0.34445(8) 0.0483(3) Uani 1 1 d .
O3 O 1.09906(7) 0.03232(14) 0.28178(9) 0.0666(3) Uani 1 1 d .
N1 N 0.62054(8) -0.00518(12) 0.37833(10) 0.0489(3) Uani 1 1 d .
C1 C 1.04859(10) -0.05610(17) 0.33762(12) 0.0534(3) Uani 1 1 d .
C2 C 0.94837(9) 0.00965(16) 0.33003(11) 0.0495(3) Uani 1 1 d .
H2 H 0.9348 0.1017 0.2943 0.059 Uiso 1 1 calc R
C3 C 0.87435(9) -0.04977(14) 0.36950(10) 0.0443(3) Uani 1 1 d .
C4 C 0.86109(9) -0.18408(14) 0.43351(10) 0.0446(3) Uani 1 1 d .
C5 C 0.92773(11) -0.29791(15) 0.48694(11) 0.0538(3) Uani 1 1 d .
H5 H 0.9953 -0.2991 0.4848 0.065 Uiso 1 1 calc R
C6 C 0.88974(12) -0.40827(17) 0.54290(12) 0.0596(4) Uani 1 1 d .
H6 H 0.9329 -0.4845 0.5788 0.072 Uiso 1 1 calc R
C7 C 0.78874(12) -0.40882(17) 0.54710(13) 0.0610(4) Uani 1 1 d .
H7 H 0.7655 -0.4856 0.5844 0.073 Uiso 1 1 calc R
C8 C 0.72244(11) -0.29530(16) 0.49584(12) 0.0556(4) Uani 1 1 d .
H8 H 0.6551 -0.2941 0.4986 0.067 Uiso 1 1 calc R
C9 C 0.76066(9) -0.18365(14) 0.44024(11) 0.0456(3) Uani 1 1 d .
C10 C 0.71009(9) -0.04747(14) 0.38534(11) 0.0441(3) Uani 1 1 d .
C11 C 1.19845(12) -0.0194(2) 0.27847(17) 0.0823(6) Uani 1 1 d .
H11A H 1.2414 -0.0319 0.3553 0.123 Uiso 1 1 calc R
H11B H 1.2285 0.0522 0.2391 0.123 Uiso 1 1 calc R
H11C H 1.1915 -0.1127 0.2388 0.123 Uiso 1 1 calc R
C12 C 0.57798(10) 0.14056(15) 0.32938(12) 0.0509(3) Uani 1 1 d .
C14 C 0.57999(12) 0.15785(19) 0.20450(13) 0.0648(4) Uani 1 1 d .
H14A H 0.6493 0.1672 0.2018 0.097 Uiso 1 1 calc R
H14B H 0.5424 0.2451 0.1721 0.097 Uiso 1 1 calc R
H14C H 0.5495 0.0721 0.1614 0.097 Uiso 1 1 calc R
C13 C 0.63808(13) 0.26628(18) 0.40435(14) 0.0698(4) Uani 1 1 d .
H13A H 0.6358 0.2533 0.4821 0.105 Uiso 1 1 calc R
H13B H 0.6083 0.3602 0.3760 0.105 Uiso 1 1 calc R
H13C H 0.7077 0.2638 0.4018 0.105 Uiso 1 1 calc R
C15 C 0.46692(12) 0.1411(2) 0.33433(17) 0.0765(5) Uani 1 1 d .
H15A H 0.4302 0.0619 0.2877 0.115 Uiso 1 1 calc R
H15B H 0.4358 0.2344 0.3062 0.115 Uiso 1 1 calc R
H15C H 0.4653 0.1273 0.4122 0.115 Uiso 1 1 calc R

loop_
_atom_site_aniso_label
_atom_site_aniso_U_11
_atom_site_aniso_U_22
_atom_site_aniso_U_33
_atom_site_aniso_U_23
_atom_site_aniso_U_13
_atom_site_aniso_U_12
O1 0.0584(7) 0.0904(8) 0.1074(9) 0.0261(7) 0.0393(6) 0.0239(6)
O2 0.0371(5) 0.0511(5) 0.0587(5) 0.0056(4) 0.0167(4) 0.0065(4)
O3 0.0415(5) 0.0902(8) 0.0736(7) 0.0086(5) 0.0255(5) 0.0039(5)
N1 0.0391(6) 0.0524(6) 0.0570(6) 0.0030(5) 0.0164(5) 0.0048(5)
C1 0.0407(7) 0.0701(9) 0.0506(7) -0.0058(6) 0.0150(6) 0.0019(6)
C2 0.0413(7) 0.0571(8) 0.0511(7) -0.0017(6) 0.0146(6) 0.0032(6)
C3 0.0363(6) 0.0509(7) 0.0449(6) -0.0047(5) 0.0101(5) 0.0054(5)
C4 0.0433(7) 0.0478(7) 0.0426(6) -0.0045(5) 0.0115(5) 0.0057(5)
C5 0.0506(7) 0.0570(8) 0.0532(7) -0.0011(6) 0.0136(6) 0.0133(6)
C6 0.0672(9) 0.0557(8) 0.0548(8) 0.0064(6) 0.0154(7) 0.0183(7)
C7 0.0726(10) 0.0536(8) 0.0589(8) 0.0086(6) 0.0219(7) 0.0036(7)
C8 0.0518(8) 0.0578(8) 0.0590(8) 0.0036(6) 0.0186(6) 0.0007(6)
C9 0.0431(7) 0.0479(7) 0.0454(6) -0.0020(5) 0.0117(5) 0.0045(5)
C10 0.0395(6) 0.0474(7) 0.0465(6) -0.0014(5) 0.0136(5) 0.0002(5)
C11 0.0443(8) 0.1246(16) 0.0864(12) 0.0104(11) 0.0322(8) 0.0095(9)
C12 0.0427(7) 0.0519(7) 0.0600(8) 0.0051(6) 0.0173(6) 0.0090(6)
C14 0.0612(9) 0.0735(10) 0.0586(9) 0.0091(7) 0.0149(7) 0.0127(8)
C13 0.0758(10) 0.0575(9) 0.0746(10) -0.0062(7) 0.0182(8) 0.0093(8)
C15 0.0512(9) 0.0817(11) 0.1037(13) 0.0176(10) 0.0332(9) 0.0222(8)

loop_
_atom_type_symbol
_atom_type_description
_atom_type_scat_dispersion_real
_atom_type_scat_dispersion_imag
_atom_type_scat_source
C C 0.0033 0.0016 'International Tables Vol C Tables 4.2.6.8 and 6.1.1.4'
H H 0.0000 0.0000 'International Tables Vol C Tables 4.2.6.8 and 6.1.1.4'
N N 0.0061 0.0033 'International Tables Vol C Tables 4.2.6.8 and 6.1.1.4'
O O 0.0106 0.0060 'International Tables Vol C Tables 4.2.6.8 and 6.1.1.4'

loop_
_geom_angle_atom_site_label_1
_geom_angle_atom_site_label_2
_geom_angle_atom_site_label_3
_geom_angle
C3 O2 C10 110.14(10)
C1 O3 C11 116.01(13)
C10 N1 C12 123.75(11)
O1 C1 O3 122.55(12)
O1 C1 C2 128.32(13)
O3 C1 C2 109.13(13)
C3 C2 C1 126.64(14)
C2 C3 O2 115.76(12)
C2 C3 C4 136.80(12)
O2 C3 C4 107.43(10)
C9 C4 C5 119.71(12)
C9 C4 C3 107.21(10)
C5 C4 C3 133.04(12)
C6 C5 C4 117.87(13)
C5 C6 C7 122.08(13)
C8 C7 C6 120.50(14)
C9 C8 C7 117.53(13)
C8 C9 C4 122.29(12)
C8 C9 C10 129.00(12)
C4 C9 C10 108.65(11)
N1 C10 O2 126.21(12)
N1 C10 C9 127.26(12)
O2 C10 C9 106.51(10)
N1 C12 C14 111.80(11)
N1 C12 C15 105.45(11)
C14 C12 C15 109.28(12)
N1 C12 C13 109.14(11)
C14 C12 C13 110.90(12)
C15 C12 C13 110.13(13)

loop_
_geom_bond_atom_site_label_1
_geom_bond_atom_site_label_2
_geom_bond_distance
O1 C1 1.2075(18)
O2 C3 1.4011(14)
O2 C10 1.4099(15)
O3 C1 1.3528(18)
O3 C11 1.4460(17)
N1 C10 1.2607(15)
N1 C12 1.4897(16)
C1 C2 1.4701(18)
C2 C3 1.3449(18)
C3 C4 1.4757(18)
C4 C9 1.3966(17)
C4 C5 1.4031(17)
C5 C6 1.384(2)
C6 C7 1.394(2)
C7 C8 1.391(2)
C8 C9 1.3913(19)
C9 C10 1.4719(17)
C12 C14 1.532(2)
C12 C15 1.5346(19)
C12 C13 1.538(2)
